data_7700117
loop_
_publ_author_name
'Gupta, Sonu'
'Dubey, Pooja'
'Singh, Ajai K.'
'Jain, Nidhi'

_publ_section_title
;
 Oxidative C-C bond formation and C-N bond cleavage catalyzed by complexes
 of copper(i) with acridine based (E N E) pincers (E = S/Se), recyclable
 as a catalyst.
;
_journal_issue 27
_journal_name_full 'Dalton transactions (Cambridge, England : 2003)'
_journal_page_first 10129
_journal_page_last 10137
_journal_paper_doi 10.1039/c9dt01766f
_journal_volume 48
_journal_year 2019
_chemical_formula_moiety 'C27 H21 Br Cu N S2'
_chemical_formula_sum 'C27 H21 Br Cu N S2'
_chemical_formula_weight 567.02
_space_group_crystal_system monoclinic
_space_group_IT_number 14
_space_group_name_Hall '-P 2ybc'
_space_group_name_H-M_alt 'P 1 21/c 1'
_symmetry_space_group_name_Hall '-P 2ybc'
_symmetry_space_group_name_H-M 'P 1 21/c 1'
_atom_sites_solution_hydrogens geom
_audit_creation_method SHELXL-2014/7
_audit_update_record
;
2019-01-17 deposited with the CCDC.    2019-05-30 downloaded from the CCDC.
;
_cell_angle_alpha 90
_cell_angle_beta 95.426(2)
_cell_angle_gamma 90
_cell_formula_units_Z 4
_cell_length_a 13.3598(11)
_cell_length_b 10.9050(9)
_cell_length_c 15.8704(14)
_cell_measurement_reflns_used 8042
_cell_measurement_temperature 100(2)
_cell_measurement_theta_max 24.55
_cell_measurement_theta_min 2.42
_cell_volume 2301.8(3)
_computing_cell_refinement 'Bruker SAINT'
_computing_data_collection 'Bruker APEX2'
_computing_data_reduction 'Bruker SAINT'
_computing_molecular_graphics 'Bruker SHELXTL'
_computing_publication_material 'Bruker SHELXTL'
_computing_structure_refinement 'SHELXL-2014/7 (Sheldrick, 2014)'
_computing_structure_solution 'SHELXS-97 (Sheldrick 2008)'
_diffrn_ambient_temperature 100(2)
_diffrn_measured_fraction_theta_full 1.000
_diffrn_measured_fraction_theta_max 0.999
_diffrn_measurement_device_type 'Bruker APEX-II CCD'
_diffrn_measurement_method '\f and \w scans'
_diffrn_radiation_type MoK\a
_diffrn_radiation_wavelength 0.71073
_diffrn_reflns_av_R_equivalents 0.2331
_diffrn_reflns_av_unetI/netI 0.1178
_diffrn_reflns_Laue_measured_fraction_full 1.000
_diffrn_reflns_Laue_measured_fraction_max 0.999
_diffrn_reflns_limit_h_max 17
_diffrn_reflns_limit_h_min -17
_diffrn_reflns_limit_k_max 14
_diffrn_reflns_limit_k_min -14
_diffrn_reflns_limit_l_max 21
_diffrn_reflns_limit_l_min -21
_diffrn_reflns_number 50632
_diffrn_reflns_point_group_measured_fraction_full 1.000
_diffrn_reflns_point_group_measured_fraction_max 0.999
_diffrn_reflns_theta_full 25.242
_diffrn_reflns_theta_max 28.346
_diffrn_reflns_theta_min 2.269
_exptl_absorpt_coefficient_mu 2.882
_exptl_absorpt_correction_T_max 0.649
_exptl_absorpt_correction_T_min 0.601
_exptl_absorpt_correction_type multi-scan
_exptl_crystal_colour Yellow
_exptl_crystal_density_diffrn 1.636
_exptl_crystal_density_meas 1.636
_exptl_crystal_description Block
_exptl_crystal_F_000 1144.0
_exptl_crystal_size_max 0.18
_exptl_crystal_size_mid 0.16
_exptl_crystal_size_min 0.15
_refine_diff_density_max 1.503
_refine_diff_density_min -0.631
_refine_diff_density_rms 0.164
_refine_ls_extinction_method none
_refine_ls_goodness_of_fit_ref 1.054
_refine_ls_hydrogen_treatment constr
_refine_ls_matrix_type full
_refine_ls_number_parameters 289
_refine_ls_number_reflns 5741
_refine_ls_number_restraints 0
_refine_ls_restrained_S_all 1.054
_refine_ls_R_factor_all 0.1432
_refine_ls_R_factor_gt 0.0680
_refine_ls_shift/su_max 0.001
_refine_ls_shift/su_mean 0.000
_refine_ls_structure_factor_coef Fsqd
_refine_ls_weighting_details 'w=1/[\s^2^(Fo^2^)+(0.1000P)^2^+0.7063P] where P=(Fo^2^+2Fc^2^)/3'
_refine_ls_weighting_scheme calc
_refine_ls_wR_factor_gt 0.1512
_refine_ls_wR_factor_ref 0.1889
_reflns_Friedel_coverage 0.000
_reflns_number_gt 3487
_reflns_number_total 5741
_reflns_threshold_expression 'I > 2\s(I)'
_cod_data_source_file c9dt01766f2.cif
_cod_data_source_block complex1
_cod_depositor_comments
;
The following automatic conversions were performed:

'_space_group_crystal_system' value 'Monoclinic' changed to
'monoclinic' according to
/home/data/users/saulius/crontab/automatic-downloads/rss-feeds/RSC/lib/dictionaries/cif_core.dic
dictionary named 'cif_core.dic' version 2.4.2 from 2011-04-26.

Automatic conversion script
Id: cif_fix_values 4973 2017-02-22 13:04:09Z antanas 

 Adding full bibliography for 7700117--7700118.cif.
;
_cod_database_code 7700117
_shelx_shelxl_version_number 2014/7
_shelx_space_group_comment
;
The symmetry employed for this shelxl refinement is uniquely defined
by the following loop, which should always be used as a source of
symmetry information in preference to the above space-group names.
They are only intended as comments.
;

loop_
_space_group_symop_operation_xyz
'x, y, z'
'-x, y+1/2, -z+1/2'
'-x, -y, -z'
'x, -y-1/2, z-1/2'

loop_
_atom_site_label
_atom_site_type_symbol
_atom_site_fract_x
_atom_site_fract_y
_atom_site_fract_z
_atom_site_U_iso_or_equiv
_atom_site_adp_type
_atom_site_occupancy
_atom_site_site_symmetry_order
_atom_site_calc_flag
_atom_site_refinement_flags_posn
_atom_site_refinement_flags_adp
Br1 Br 0.70622(5) 0.28888(6) 0.81075(4) 0.02212(19) Uani 1 1 d . .
Cu1 Cu 0.73605(6) 0.24224(6) 0.66896(5) 0.0183(2) Uani 1 1 d . .
S2 S 0.85208(12) 0.32224(14) 0.59108(10) 0.0212(4) Uani 1 1 d . .
S1 S 0.70294(12) 0.03696(13) 0.64903(10) 0.0214(4) Uani 1 1 d . .
N1 N 0.6037(4) 0.3119(4) 0.5910(3) 0.0188(11) Uani 1 1 d . .
C13 C 0.5202(4) 0.2625(5) 0.6206(4) 0.0187(13) Uani 1 1 d . .
C22 C 0.9212(4) 0.4429(5) 0.6447(4) 0.0191(13) Uani 1 1 d . .
C16 C 0.6096(5) 0.4346(5) 0.5852(4) 0.0213(14) Uani 1 1 d . .
C1 C 0.7928(5) 0.0266(6) 0.4987(4) 0.0236(14) Uani 1 1 d . .
H1 H 0.7511 0.0934 0.4794 0.028 Uiso 1 1 calc R U
C8 C 0.5111(5) 0.1307(6) 0.6194(4) 0.0234(14) Uani 1 1 d . .
C6 C 0.7859(5) -0.0235(5) 0.5786(4) 0.0220(14) Uani 1 1 d . .
C9 C 0.4285(5) 0.0797(7) 0.6516(4) 0.0310(16) Uani 1 1 d . .
H9 H 0.4215 -0.0070 0.6516 0.037 Uiso 1 1 calc R U
C14 C 0.4536(5) 0.4616(6) 0.6491(4) 0.0287(16) Uani 1 1 d . .
H14 H 0.4041 0.5124 0.6705 0.034 Uiso 1 1 calc R U
C5 C 0.8483(5) -0.1218(6) 0.6064(4) 0.0306(16) Uani 1 1 d . .
H5 H 0.8436 -0.1567 0.6607 0.037 Uiso 1 1 calc R U
C12 C 0.4442(5) 0.3355(6) 0.6527(4) 0.0250(14) Uani 1 1 d . .
C20 C 0.6938(5) 0.4872(6) 0.5477(4) 0.0263(15) Uani 1 1 d . .
C15 C 0.5355(5) 0.5153(6) 0.6142(4) 0.0242(14) Uani 1 1 d . .
C21 C 0.7684(5) 0.4073(6) 0.5126(4) 0.0229(14) Uani 1 1 d . .
H21A H 0.8105 0.4583 0.4782 0.027 Uiso 1 1 calc R U
H21B H 0.7322 0.3474 0.4740 0.027 Uiso 1 1 calc R U
C27 C 1.0196(5) 0.4640(6) 0.6291(4) 0.0288(16) Uani 1 1 d . .
H27 H 1.0500 0.4138 0.5898 0.035 Uiso 1 1 calc R U
C23 C 0.8761(5) 0.5170(6) 0.7034(4) 0.0232(14) Uani 1 1 d . .
H23 H 0.8091 0.5015 0.7160 0.028 Uiso 1 1 calc R U
C24 C 0.9310(5) 0.6134(6) 0.7430(4) 0.0295(16) Uani 1 1 d . .
H24 H 0.9011 0.6646 0.7820 0.035 Uiso 1 1 calc R U
C7 C 0.5852(5) 0.0536(6) 0.5793(4) 0.0252(15) Uani 1 1 d . .
H7A H 0.6001 0.0915 0.5252 0.030 Uiso 1 1 calc R U
H7B H 0.5559 -0.0285 0.5666 0.030 Uiso 1 1 calc R U
C19 C 0.6999(5) 0.6112(6) 0.5410(4) 0.0293(15) Uani 1 1 d . .
H19 H 0.7549 0.6457 0.5154 0.035 Uiso 1 1 calc R U
C2 C 0.8618(5) -0.0228(6) 0.4476(4) 0.0301(16) Uani 1 1 d . .
H2 H 0.8667 0.0100 0.3927 0.036 Uiso 1 1 calc R U
C10 C 0.3538(5) 0.1523(7) 0.6846(4) 0.0345(17) Uani 1 1 d . .
H10 H 0.2982 0.1138 0.7069 0.041 Uiso 1 1 calc R U
C11 C 0.3609(5) 0.2765(7) 0.6848(4) 0.0340(17) Uani 1 1 d . .
H11 H 0.3098 0.3244 0.7066 0.041 Uiso 1 1 calc R U
C18 C 0.6264(5) 0.6917(6) 0.5712(4) 0.0327(17) Uani 1 1 d . .
H18 H 0.6339 0.7780 0.5666 0.039 Uiso 1 1 calc R U
C4 C 0.9172(5) -0.1680(6) 0.5540(4) 0.0326(17) Uani 1 1 d . .
H4 H 0.9601 -0.2339 0.5728 0.039 Uiso 1 1 calc R U
C3 C 0.9230(5) -0.1189(6) 0.4760(5) 0.0339(17) Uani 1 1 d . .
H3 H 0.9700 -0.1512 0.4405 0.041 Uiso 1 1 calc R U
C25 C 1.0289(5) 0.6345(7) 0.7253(4) 0.0338(17) Uani 1 1 d . .
H25 H 1.0654 0.7018 0.7509 0.041 Uiso 1 1 calc R U
C17 C 0.5473(6) 0.6452(6) 0.6058(5) 0.0352(18) Uani 1 1 d . .
H17 H 0.4983 0.6989 0.6250 0.042 Uiso 1 1 calc R U
C26 C 1.0741(5) 0.5574(7) 0.6703(4) 0.0346(17) Uani 1 1 d . .
H26 H 1.1426 0.5691 0.6609 0.042 Uiso 1 1 calc R U

loop_
_atom_site_aniso_label
_atom_site_aniso_U_11
_atom_site_aniso_U_22
_atom_site_aniso_U_33
_atom_site_aniso_U_23
_atom_site_aniso_U_13
_atom_site_aniso_U_12
Br1 0.0280(4) 0.0218(3) 0.0165(3) -0.0014(2) 0.0020(3) 0.0031(3)
Cu1 0.0200(4) 0.0170(4) 0.0180(4) -0.0010(3) 0.0019(3) -0.0006(3)
S2 0.0210(9) 0.0212(8) 0.0222(8) -0.0033(6) 0.0058(7) -0.0022(6)
S1 0.0273(9) 0.0157(7) 0.0209(8) -0.0004(6) -0.0002(7) -0.0012(6)
N1 0.020(3) 0.022(3) 0.013(2) -0.002(2) -0.002(2) -0.004(2)
C13 0.017(3) 0.022(3) 0.017(3) -0.003(2) -0.003(3) 0.000(2)
C22 0.017(3) 0.020(3) 0.020(3) 0.002(2) -0.002(3) 0.002(2)
C16 0.029(4) 0.018(3) 0.015(3) 0.000(2) -0.006(3) -0.001(3)
C1 0.030(4) 0.019(3) 0.021(3) -0.001(3) -0.002(3) 0.001(3)
C8 0.029(4) 0.023(3) 0.018(3) 0.001(3) -0.001(3) -0.007(3)
C6 0.026(4) 0.017(3) 0.022(3) -0.005(3) -0.003(3) -0.007(3)
C9 0.032(4) 0.034(4) 0.026(4) 0.000(3) -0.002(3) -0.016(3)
C14 0.032(4) 0.033(4) 0.020(3) -0.004(3) -0.003(3) 0.015(3)
C5 0.037(4) 0.027(4) 0.028(4) 0.006(3) -0.001(3) -0.003(3)
C12 0.028(4) 0.027(3) 0.019(3) 0.001(3) -0.005(3) -0.002(3)
C20 0.035(4) 0.025(3) 0.017(3) 0.004(3) -0.008(3) -0.004(3)
C15 0.026(4) 0.022(3) 0.022(3) -0.007(3) -0.010(3) 0.003(3)
C21 0.032(4) 0.021(3) 0.016(3) 0.000(3) 0.001(3) -0.013(3)
C27 0.030(4) 0.035(4) 0.023(3) -0.002(3) 0.010(3) -0.007(3)
C23 0.023(3) 0.027(3) 0.020(3) 0.006(3) 0.000(3) -0.003(3)
C24 0.042(5) 0.023(3) 0.023(3) -0.001(3) 0.005(3) -0.003(3)
C7 0.030(4) 0.017(3) 0.028(4) -0.004(3) 0.001(3) -0.003(3)
C19 0.032(4) 0.025(4) 0.029(4) 0.008(3) -0.005(3) -0.006(3)
C2 0.029(4) 0.040(4) 0.021(3) -0.002(3) -0.002(3) 0.001(3)
C10 0.028(4) 0.044(5) 0.033(4) 0.001(3) 0.009(3) -0.012(3)
C11 0.030(4) 0.051(5) 0.021(4) -0.009(3) 0.003(3) 0.000(3)
C18 0.041(5) 0.014(3) 0.039(4) 0.006(3) -0.017(4) 0.001(3)
C4 0.038(4) 0.027(4) 0.032(4) 0.001(3) 0.002(3) 0.012(3)
C3 0.030(4) 0.035(4) 0.036(4) -0.010(3) -0.001(3) 0.006(3)
C25 0.034(4) 0.042(4) 0.025(4) -0.004(3) -0.002(3) -0.018(3)
C17 0.038(5) 0.027(4) 0.037(4) -0.001(3) -0.017(4) 0.010(3)
C26 0.023(4) 0.051(5) 0.031(4) -0.008(3) 0.009(3) -0.015(3)

loop_
_atom_type_symbol
_atom_type_description
_atom_type_scat_dispersion_real
_atom_type_scat_dispersion_imag
_atom_type_scat_source
C C 0.0033 0.0016 'International Tables Vol C Tables 4.2.6.8 and 6.1.1.4'
H H 0.0000 0.0000 'International Tables Vol C Tables 4.2.6.8 and 6.1.1.4'
Br Br -0.2901 2.4595 'International Tables Vol C Tables 4.2.6.8 and 6.1.1.4'
Cu Cu 0.3201 1.2651 'International Tables Vol C Tables 4.2.6.8 and 6.1.1.4'
N N 0.0061 0.0033 'International Tables Vol C Tables 4.2.6.8 and 6.1.1.4'
S S 0.1246 0.1234 'International Tables Vol C Tables 4.2.6.8 and 6.1.1.4'

loop_
_geom_angle_atom_site_label_1
_geom_angle_atom_site_label_2
_geom_angle_atom_site_label_3
_geom_angle
N1 Cu1 S2 96.69(13)
N1 Cu1 S1 97.18(13)
S2 Cu1 S1 115.86(6)
N1 Cu1 Br1 105.15(13)
S2 Cu1 Br1 128.57(5)
S1 Cu1 Br1 106.94(5)
C22 S2 C21 101.8(3)
C22 S2 Cu1 112.2(2)
C21 S2 Cu1 99.3(2)
C6 S1 C7 101.9(3)
C6 S1 Cu1 109.0(2)
C7 S1 Cu1 97.4(2)
C16 N1 C13 118.2(5)
C16 N1 Cu1 109.4(4)
C13 N1 Cu1 108.1(4)
N1 C13 C12 122.6(5)
N1 C13 C8 117.4(5)
C12 C13 C8 120.0(6)
C27 C22 C23 119.7(6)
C27 C22 S2 119.9(5)
C23 C22 S2 120.4(5)
N1 C16 C15 122.8(6)
N1 C16 C20 118.5(6)
C15 C16 C20 118.6(6)
C6 C1 C2 118.9(6)
C6 C1 H1 120.5
C2 C1 H1 120.5
C9 C8 C13 117.9(6)
C9 C8 C7 121.3(6)
C13 C8 C7 120.7(5)
C1 C6 C5 119.8(6)
C1 C6 S1 121.8(5)
C5 C6 S1 118.3(5)
C8 C9 C10 122.0(6)
C8 C9 H9 119.0
C10 C9 H9 119.0
C12 C14 C15 120.7(6)
C12 C14 H14 119.7
C15 C14 H14 119.7
C4 C5 C6 119.7(6)
C4 C5 H5 120.1
C6 C5 H5 120.1
C14 C12 C11 122.8(6)
C14 C12 C13 118.1(6)
C11 C12 C13 119.0(6)
C19 C20 C16 118.9(6)
C19 C20 C21 120.7(6)
C16 C20 C21 120.3(5)
C14 C15 C16 117.4(6)
C14 C15 C17 123.2(6)
C16 C15 C17 119.4(6)
C20 C21 S2 115.5(4)
C20 C21 H21A 108.4
S2 C21 H21A 108.4
C20 C21 H21B 108.4
S2 C21 H21B 108.4
H21A C21 H21B 107.5
C22 C27 C26 120.5(6)
C22 C27 H27 119.7
C26 C27 H27 119.7
C24 C23 C22 119.3(6)
C24 C23 H23 120.4
C22 C23 H23 120.4
C25 C24 C23 120.1(6)
C25 C24 H24 119.9
C23 C24 H24 119.9
C8 C7 S1 111.3(4)
C8 C7 H7A 109.4
S1 C7 H7A 109.4
C8 C7 H7B 109.4
S1 C7 H7B 109.4
H7A C7 H7B 108.0
C20 C19 C18 122.3(7)
C20 C19 H19 118.8
C18 C19 H19 118.8
C3 C2 C1 120.6(6)
C3 C2 H2 119.7
C1 C2 H2 119.7
C11 C10 C9 120.6(6)
C11 C10 H10 119.7
C9 C10 H10 119.7
C10 C11 C12 120.5(7)
C10 C11 H11 119.8
C12 C11 H11 119.8
C17 C18 C19 119.9(6)
C17 C18 H18 120.0
C19 C18 H18 120.0
C3 C4 C5 120.0(6)
C3 C4 H4 120.0
C5 C4 H4 120.0
C4 C3 C2 120.9(7)
C4 C3 H3 119.5
C2 C3 H3 119.5
C24 C25 C26 120.1(6)
C24 C25 H25 120.0
C26 C25 H25 120.0
C18 C17 C15 120.7(7)
C18 C17 H17 119.6
C15 C17 H17 119.6
C27 C26 C25 120.2(6)
C27 C26 H26 119.9
C25 C26 H26 119.9

loop_
_geom_bond_atom_site_label_1
_geom_bond_atom_site_label_2
_geom_bond_distance
Br1 Cu1 2.3771(9)
Cu1 N1 2.196(5)
Cu1 S2 2.2482(17)
Cu1 S1 2.2979(16)
S2 C22 1.777(6)
S2 C21 1.844(6)
S1 C6 1.774(6)
S1 C7 1.845(7)
N1 C16 1.345(8)
N1 C13 1.361(7)
C13 C12 1.422(9)
C13 C8 1.443(8)
C22 C27 1.380(8)
C22 C23 1.412(8)
C16 C15 1.433(8)
C16 C20 1.441(9)
C1 C6 1.391(8)
C1 C2 1.392(9)
C1 H1 0.9500
C8 C9 1.376(9)
C8 C7 1.487(8)
C6 C5 1.404(9)
C9 C10 1.413(10)
C9 H9 0.9500
C14 C12 1.383(9)
C14 C15 1.399(9)
C14 H14 0.9500
C5 C4 1.391(9)
C5 H5 0.9500
C12 C11 1.422(9)
C20 C19 1.360(8)
C20 C21 1.473(9)
C15 C17 1.433(9)
C21 H21A 0.9900
C21 H21B 0.9900
C27 C26 1.380(9)
C27 H27 0.9500
C23 C24 1.397(9)
C23 H23 0.9500
C24 C25 1.383(9)
C24 H24 0.9500
C7 H7A 0.9900
C7 H7B 0.9900
C19 C18 1.433(10)
C19 H19 0.9500
C2 C3 1.379(9)
C2 H2 0.9500
C10 C11 1.359(10)
C10 H10 0.9500
C11 H11 0.9500
C18 C17 1.337(10)
C18 H18 0.9500
C4 C3 1.358(9)
C4 H4 0.9500
C3 H3 0.9500
C25 C26 1.391(9)
C25 H25 0.9500
C17 H17 0.9500
C26 H26 0.9500
